data_1577405
loop_
_publ_author_name
'Wang, Haiwen'
'Bhaduri, Nilanjan'
'Greaney, Michael F.'

_publ_section_title
;
 Trifluoromethylation of pyridines through skeletal rearrangement
;
_journal_name_full 'Chemical Science'
_journal_paper_doi 10.1039/D6SC04438G
_journal_year 2026
_chemical_formula_moiety 'C20 H14 F3 N O2'
_chemical_formula_sum 'C20 H14 F3 N O2'
_chemical_formula_weight 357.32
_space_group_crystal_system monoclinic
_space_group_IT_number 14
_space_group_name_Hall '-P 2yn'
_space_group_name_H-M_alt 'P 1 21/n 1'
_atom_sites_solution_hydrogens geom
_atom_sites_solution_primary dual
_audit_creation_date 2025-07-22
_audit_creation_method
;
Olex2 1.5
(compiled 2025.07.13 svn.rb7424aed for OlexSys, GUI svn.r7308)
;
_audit_update_record
;
2025-07-24 deposited with the CCDC.	2026-06-08 downloaded from the CCDC.
;
_cell_angle_alpha 90
_cell_angle_beta 90.923(2)
_cell_angle_gamma 90
_cell_formula_units_Z 4
_cell_length_a 8.3940(2)
_cell_length_b 21.4396(5)
_cell_length_c 9.3120(2)
_cell_measurement_reflns_used 4035
_cell_measurement_temperature 100.00(10)
_cell_measurement_theta_max 75.5970
_cell_measurement_theta_min 5.1820
_cell_volume 1675.61(7)
_computing_cell_refinement 'CrysAlisPro 1.171.43.112a (Rigaku OD, 2024)'
_computing_data_collection 'CrysAlisPro system (CCD 44.112a 64-bit (release 21-05-2025))'
_computing_data_reduction 'CrysAlisPro 1.171.43.112a (Rigaku OD, 2024)'
_computing_molecular_graphics 'Olex2 1.5 (Dolomanov et al., 2009)'
_computing_publication_material 'Olex2 1.5 (Dolomanov et al., 2009)'
_computing_structure_refinement 'SHELXL 2019/3 (Sheldrick, 2015)'
_computing_structure_solution 'SHELXT  (Sheldrick, 2015)'
_diffrn_ambient_environment N~2~
_diffrn_ambient_temperature 100.00(10)
_diffrn_detector 'Hybrid Pixel Array Detector'
_diffrn_detector_area_resol_mean 10.0000
_diffrn_measured_fraction_theta_full 0.998
_diffrn_measured_fraction_theta_max 0.976
_diffrn_measurement_details
;
List of Runs (angles in degrees, time in seconds):

  # Type    Start    End  Width  t~exp~   \w     \q     \k     \f   Frames
#--------------------------------------------------------------------------
  1  \w     -4.00  44.00   0.50    0.76    --   43.06  20.00-180.00   96
  2  \w     64.00 129.00   0.50    0.76    --   43.06  20.00-180.00  130
  3  \w     60.00 135.00   0.50    0.76    --   45.54  50.00 150.00  150
  4  \w    -44.00  43.00   0.50    0.76    --   45.54  50.00 150.00  174
  5  \w    156.00 198.00   0.50    4.00    --  108.20  60.00  30.00   84
  6  \w     19.00  77.00   0.50    4.00    --  108.20  60.00-150.00  116
  7  \w     19.00  54.00   0.50    4.00    --  108.20  60.00 150.00   70
  8  \w     36.00  63.00   0.50    4.00    --  108.20  60.00  30.00   54
  9  \w    165.00 197.00   0.50    4.00    --  108.20  60.00-150.00   64
 10  \w    104.00 153.00   0.50    4.00    --  108.20  60.00  30.00   98
 11  \w     80.00 137.00   0.50    4.00    --  108.20  60.00-150.00  114
 12  \w     59.00 197.00   0.50    4.00    --  108.20  60.00 150.00  276
 13  \w     88.00 113.00   0.50    4.00    --  108.20   0.00  90.00   50
 14  \w     37.00 136.00   0.50    4.00    --  108.20  20.00-150.00  198
 15  \w    172.00 198.00   0.50    4.00    --  108.20  20.00-150.00   52
 16  \w    118.00 198.00   0.50    4.00    --  108.20  40.00 -30.00  160
 17  \w     88.00 138.00   0.50    4.00    --  108.20  50.00 120.00  100
 18  \w    151.00 197.00   0.50    4.00    --  108.20  60.00-180.00   92
 19  \w     23.00  52.00   0.50    4.00    --  108.20   0.00  90.00   58
;
_diffrn_measurement_device 'four-circle diffractometer'
_diffrn_measurement_device_type 'XtaLAB AFC11 (RINC): quarter-chi single'
_diffrn_measurement_method '\w scans'
_diffrn_orient_matrix_type 'CrysAlisPro convention (1999,Acta A55,543-557)'
_diffrn_orient_matrix_UB_11 -0.0084764000
_diffrn_orient_matrix_UB_12 0.0310180000
_diffrn_orient_matrix_UB_13 -0.1491400000
_diffrn_orient_matrix_UB_21 0.0161364000
_diffrn_orient_matrix_UB_22 0.0646416000
_diffrn_orient_matrix_UB_23 0.0708796000
_diffrn_orient_matrix_UB_31 0.1827284000
_diffrn_orient_matrix_UB_32 -0.0042848000
_diffrn_orient_matrix_UB_33 -0.0104367000
_diffrn_radiation_monochromator mirror
_diffrn_radiation_probe x-ray
_diffrn_radiation_type 'Cu K\a'
_diffrn_radiation_wavelength 1.54184
_diffrn_reflns_av_R_equivalents 0.0370
_diffrn_reflns_av_unetI/netI 0.0415
_diffrn_reflns_Laue_measured_fraction_full 0.998
_diffrn_reflns_Laue_measured_fraction_max 0.976
_diffrn_reflns_limit_h_max 10
_diffrn_reflns_limit_h_min -8
_diffrn_reflns_limit_k_max 26
_diffrn_reflns_limit_k_min -26
_diffrn_reflns_limit_l_max 11
_diffrn_reflns_limit_l_min -11
_diffrn_reflns_number 11328
_diffrn_reflns_point_group_measured_fraction_full 0.998
_diffrn_reflns_point_group_measured_fraction_max 0.976
_diffrn_reflns_theta_full 67.684
_diffrn_reflns_theta_max 76.359
_diffrn_reflns_theta_min 4.124
_diffrn_source 'Rotating-anode X-ray tube (dual wavelength)'
_diffrn_source_type 'Rigaku (Cu) X-ray DW Source'
_exptl_absorpt_coefficient_mu 0.974
_exptl_absorpt_correction_T_max 1.000
_exptl_absorpt_correction_T_min 0.968
_exptl_absorpt_correction_type gaussian
_exptl_absorpt_process_details
;
CrysAlisPro 1.171.43.112a (Rigaku Oxford Diffraction, 2024)
Numerical absorption correction based on gaussian integration over
a multifaceted crystal model
Empirical absorption correction using spherical harmonics,
implemented in SCALE3 ABSPACK scaling algorithm.
;
_exptl_crystal_colour colourless
_exptl_crystal_colour_primary colourless
_exptl_crystal_density_diffrn 1.416
_exptl_crystal_description block
_exptl_crystal_F_000 736
_exptl_crystal_size_max 0.049
_exptl_crystal_size_mid 0.033
_exptl_crystal_size_min 0.033
_refine_diff_density_max 0.233
_refine_diff_density_min -0.182
_refine_diff_density_rms 0.042
_refine_ls_extinction_coef 0.0020(3)
_refine_ls_extinction_expression Fc^*^=kFc[1+0.001xFc^2^\l^3^/sin(2\q)]^-1/4^
_refine_ls_extinction_method 'SHELXL-2019/2 (Sheldrick 2019)'
_refine_ls_goodness_of_fit_ref 1.051
_refine_ls_hydrogen_treatment constr
_refine_ls_matrix_type full
_refine_ls_number_parameters 265
_refine_ls_number_reflns 3432
_refine_ls_number_restraints 0
_refine_ls_restrained_S_all 1.051
_refine_ls_R_factor_all 0.0475
_refine_ls_R_factor_gt 0.0374
_refine_ls_shift/su_max 0.000
_refine_ls_shift/su_mean 0.000
_refine_ls_structure_factor_coef Fsqd
_refine_ls_weighting_details 'w=1/[\s^2^(Fo^2^)+(0.0434P)^2^+0.4646P] where P=(Fo^2^+2Fc^2^)/3'
_refine_ls_weighting_scheme calc
_refine_ls_wR_factor_gt 0.0956
_refine_ls_wR_factor_ref 0.1015
_reflns_Friedel_coverage 0.000
_reflns_number_gt 2824
_reflns_number_total 3432
_reflns_threshold_expression 'I > 2\s(I)'
_cod_data_source_file d6sc04438g2.cif
_cod_data_source_block s6734l
_cod_original_cell_volume 1675.62(7)
_cod_database_code 1577405
_shelx_shelxl_version_number 2019/3
_chemical_oxdiff_formula C20H14F3NO2
_shelx_space_group_comment
;
The symmetry employed for this shelxl refinement is uniquely defined
by the following loop, which should always be used as a source of
symmetry information in preference to the above space-group names.
They are only intended as comments.
;
_olex2_refinement_description
;
1. Fixed Uiso
 At 1.2 times of:
  All C(H) groups
 At 1.5 times of:
  All C(H,H,H) groups
2. Others
 Sof(F3)=Sof(F1)=Sof(F2)=1-FVAR(1)
 Sof(F6)=Sof(F5)=Sof(F4)=FVAR(1)
3.a Aromatic/amide H refined with riding coordinates:
 C16(H16), C1(H1), C13(H13), C15(H15), C11(H11), C19(H19), C18(H18), C9(H9),
 C12(H12), C2(H2), C10(H10)
3.b Idealised Me refined as rotating group:
 C20(H20A,H20B,H20C)
;
_olex2_submission_special_instructions 'No special instructions were received'
_oxdiff_exptl_absorpt_empirical_details
;
Empirical correction (ABSPACK) includes:
- Absorption correction using spherical harmonics
- Frame scaling
;
_oxdiff_exptl_absorpt_empirical_full_max 1.400
_oxdiff_exptl_absorpt_empirical_full_min 0.729

loop_
_space_group_symop_operation_xyz
'x, y, z'
'-x+1/2, y+1/2, -z+1/2'
'-x, -y, -z'
'x-1/2, -y-1/2, z-1/2'

loop_
_atom_site_label
_atom_site_type_symbol
_atom_site_fract_x
_atom_site_fract_y
_atom_site_fract_z
_atom_site_U_iso_or_equiv
_atom_site_adp_type
_atom_site_occupancy
_atom_site_site_symmetry_order
_atom_site_calc_flag
_atom_site_refinement_flags_posn
_atom_site_refinement_flags_adp
_atom_site_refinement_flags_occupancy
_atom_site_disorder_assembly
_atom_site_disorder_group
F6 F 0.393(2) 0.6757(8) 0.7536(17) 0.056(4) Uani 0.34(6) 1 d . . P A 1
O1 O 0.20638(14) 0.46346(5) -0.04865(12) 0.0344(3) Uani 1 1 d . . . . .
O2 O 0.45886(12) 0.56875(5) 0.58292(11) 0.0300(2) Uani 1 1 d . . . . .
F5 F 0.6191(18) 0.7192(9) 0.7391(19) 0.049(3) Uani 0.34(6) 1 d . . P A 1
C4 C 0.41694(16) 0.66138(6) 0.45112(15) 0.0242(3) Uani 1 1 d . . . . .
C16 C 0.37682(17) 0.49924(6) 0.14900(15) 0.0256(3) Uani 1 1 d . . . . .
H16 H 0.420490 0.458873 0.164481 0.031 Uiso 1 1 calc R U . . .
C5 C 0.46820(17) 0.71475(7) 0.52374(16) 0.0281(3) Uani 1 1 d . . . . .
C14 C 0.36473(16) 0.60861(6) 0.21191(15) 0.0240(3) Uani 1 1 d . . . . .
C3 C 0.41720(16) 0.66253(6) 0.30021(16) 0.0253(3) Uani 1 1 d . . . . .
N1 N 0.51818(16) 0.76696(6) 0.46006(15) 0.0334(3) Uani 1 1 d . . . . .
C8 C 0.18709(16) 0.59498(6) 0.54814(14) 0.0235(3) Uani 1 1 d . . . . .
C1 C 0.5154(2) 0.76777(7) 0.31698(18) 0.0346(4) Uani 1 1 d . . . . .
H1 H 0.548521 0.804642 0.269415 0.042 Uiso 1 1 calc R U . . .
C13 C 0.13540(17) 0.54770(7) 0.63962(14) 0.0258(3) Uani 1 1 d . . . . .
H13 H 0.211039 0.521734 0.687479 0.031 Uiso 1 1 calc R U . . .
C15 C 0.42436(16) 0.54887(6) 0.23527(15) 0.0247(3) Uani 1 1 d . . . . .
H15 H 0.498819 0.541924 0.311510 0.030 Uiso 1 1 calc R U . . .
C20 C 0.2482(2) 0.40062(7) -0.01579(19) 0.0389(4) Uani 1 1 d . . . . .
H20A H 0.192482 0.372443 -0.082475 0.058 Uiso 1 1 calc R U . . .
H20B H 0.217507 0.390971 0.082831 0.058 Uiso 1 1 calc R U . . .
H20C H 0.363546 0.395225 -0.025109 0.058 Uiso 1 1 calc R U . . .
C7 C 0.36059(16) 0.60419(6) 0.53151(14) 0.0231(3) Uani 1 1 d . . . . .
C17 C 0.26474(17) 0.50908(7) 0.03969(15) 0.0270(3) Uani 1 1 d . . . . .
C11 C -0.13638(18) 0.57593(8) 0.58921(16) 0.0320(3) Uani 1 1 d . . . . .
H11 H -0.246967 0.569318 0.603143 0.038 Uiso 1 1 calc R U . . .
C19 C 0.25469(18) 0.61788(7) 0.09958(15) 0.0276(3) Uani 1 1 d . . . . .
H19 H 0.214514 0.658554 0.080886 0.033 Uiso 1 1 calc R U . . .
C18 C 0.20410(18) 0.56857(7) 0.01586(15) 0.0299(3) Uani 1 1 d . . . . .
H18 H 0.127316 0.575240 -0.058614 0.036 Uiso 1 1 calc R U . . .
C9 C 0.07529(17) 0.63263(7) 0.47751(15) 0.0277(3) Uani 1 1 d . . . . .
H9 H 0.109664 0.665007 0.415628 0.033 Uiso 1 1 calc R U . . .
C12 C -0.02518(18) 0.53868(7) 0.66052(16) 0.0300(3) Uani 1 1 d . . . . .
H12 H -0.059888 0.506904 0.723871 0.036 Uiso 1 1 calc R U . . .
C2 C 0.46656(18) 0.71752(7) 0.23458(17) 0.0303(3) Uani 1 1 d . . . . .
H2 H 0.466612 0.720446 0.132780 0.036 Uiso 1 1 calc R U . . .
F4 F 0.405(2) 0.7732(8) 0.730(2) 0.056(3) Uani 0.34(6) 1 d . . P A 1
C10 C -0.08613(18) 0.62277(8) 0.49766(16) 0.0321(3) Uani 1 1 d . . . . .
H10 H -0.162335 0.648113 0.448742 0.039 Uiso 1 1 calc R U . . .
C6 C 0.47500(19) 0.71950(7) 0.68567(18) 0.0330(3) Uani 1 1 d . . . . .
F3 F 0.3831(8) 0.6792(4) 0.7513(8) 0.0418(17) Uani 0.66(6) 1 d . . P A 2
F1 F 0.437(2) 0.7752(3) 0.7310(10) 0.0633(19) Uani 0.66(6) 1 d . . P A 2
F2 F 0.6228(11) 0.7085(9) 0.7352(11) 0.073(2) Uani 0.66(6) 1 d . . P A 2

loop_
_atom_site_aniso_label
_atom_site_aniso_U_11
_atom_site_aniso_U_22
_atom_site_aniso_U_33
_atom_site_aniso_U_23
_atom_site_aniso_U_13
_atom_site_aniso_U_12
F6 0.103(11) 0.035(5) 0.032(6) -0.002(4) -0.002(5) -0.022(4)
O1 0.0418(6) 0.0313(5) 0.0301(5) -0.0054(4) -0.0006(4) -0.0052(4)
O2 0.0258(5) 0.0331(5) 0.0311(5) 0.0064(4) -0.0004(4) 0.0029(4)
F5 0.029(5) 0.074(6) 0.042(4) 0.001(3) -0.006(3) -0.024(4)
C4 0.0191(6) 0.0252(7) 0.0284(7) 0.0002(5) 0.0017(5) -0.0002(5)
C16 0.0277(7) 0.0243(6) 0.0250(7) 0.0028(5) 0.0054(5) 0.0004(5)
C5 0.0240(7) 0.0271(7) 0.0332(8) -0.0019(6) 0.0015(6) -0.0031(5)
C14 0.0243(7) 0.0255(7) 0.0223(6) 0.0012(5) 0.0045(5) 0.0002(5)
C3 0.0216(7) 0.0246(7) 0.0298(7) 0.0007(5) 0.0028(5) 0.0010(5)
N1 0.0329(7) 0.0272(6) 0.0401(7) -0.0020(5) 0.0017(5) -0.0066(5)
C8 0.0248(7) 0.0234(6) 0.0222(6) -0.0023(5) 0.0013(5) -0.0015(5)
C1 0.0360(8) 0.0278(7) 0.0403(9) 0.0037(6) 0.0078(7) -0.0060(6)
C13 0.0286(7) 0.0269(7) 0.0220(6) 0.0005(5) 0.0017(5) -0.0012(5)
C15 0.0235(7) 0.0273(7) 0.0236(6) 0.0027(5) 0.0041(5) 0.0000(5)
C20 0.0482(10) 0.0302(8) 0.0385(9) -0.0052(7) 0.0080(7) -0.0079(7)
C7 0.0252(7) 0.0238(6) 0.0204(6) -0.0025(5) -0.0002(5) -0.0007(5)
C17 0.0284(7) 0.0302(7) 0.0225(6) -0.0022(5) 0.0054(5) -0.0020(5)
C11 0.0241(7) 0.0421(8) 0.0300(7) -0.0011(6) 0.0058(5) -0.0042(6)
C19 0.0302(7) 0.0286(7) 0.0241(7) 0.0025(5) 0.0027(5) 0.0050(5)
C18 0.0297(7) 0.0363(8) 0.0235(7) 0.0011(6) -0.0011(5) 0.0027(6)
C9 0.0270(7) 0.0286(7) 0.0275(7) 0.0037(6) 0.0022(5) 0.0001(5)
C12 0.0311(8) 0.0329(7) 0.0262(7) 0.0005(6) 0.0051(5) -0.0051(6)
C2 0.0313(8) 0.0282(7) 0.0315(8) 0.0032(6) 0.0072(6) -0.0009(6)
F4 0.068(6) 0.057(7) 0.044(4) -0.009(4) 0.007(3) 0.028(5)
C10 0.0249(7) 0.0403(8) 0.0313(8) 0.0033(6) 0.0012(6) 0.0042(6)
C6 0.0324(8) 0.0301(8) 0.0363(8) -0.0043(6) -0.0011(6) -0.0060(6)
F3 0.043(3) 0.056(4) 0.027(3) -0.009(2) 0.0109(15) -0.0214(17)
F1 0.125(5) 0.030(2) 0.035(2) -0.0136(14) -0.005(3) -0.002(3)
F2 0.042(3) 0.136(6) 0.040(2) 0.002(3) -0.0122(18) 0.009(3)

loop_
_atom_type_symbol
_atom_type_description
_atom_type_scat_dispersion_real
_atom_type_scat_dispersion_imag
_atom_type_scat_source
C C 0.0181 0.0091 'International Tables Vol C Tables 4.2.6.8 and 6.1.1.4'
H H 0.0000 0.0000 'International Tables Vol C Tables 4.2.6.8 and 6.1.1.4'
F F 0.0727 0.0534 'International Tables Vol C Tables 4.2.6.8 and 6.1.1.4'
N N 0.0311 0.0180 'International Tables Vol C Tables 4.2.6.8 and 6.1.1.4'
O O 0.0492 0.0322 'International Tables Vol C Tables 4.2.6.8 and 6.1.1.4'

loop_
_exptl_crystal_face_index_h
_exptl_crystal_face_index_k
_exptl_crystal_face_index_l
_exptl_crystal_face_perp_dist
0 9 5 0.0254
0 -9 -5 0.0109
-5 1 0 0.0145
-5 1 0 0.0145
5 -1 0 0.0182
0 7 -5 0.0254
0 -7 5 0.0073

loop_
_geom_angle_atom_site_label_1
_geom_angle_atom_site_label_2
_geom_angle_atom_site_label_3
_geom_angle
_geom_angle_site_symmetry_1
_geom_angle_site_symmetry_3
_geom_angle_publ_flag
C17 O1 C20 117.62(13) . . ?
C5 C4 C3 117.73(13) . . ?
C5 C4 C7 121.38(13) . . ?
C3 C4 C7 120.89(12) . . ?
C15 C16 H16 120.3 . . ?
C15 C16 C17 119.48(13) . . ?
C17 C16 H16 120.3 . . ?
C4 C5 C6 123.08(13) . . ?
N1 C5 C4 124.66(14) . . ?
N1 C5 C6 112.25(13) . . ?
C15 C14 C3 121.92(13) . . ?
C15 C14 C19 118.66(13) . . ?
C19 C14 C3 119.41(13) . . ?
C4 C3 C14 122.41(12) . . ?
C2 C3 C4 117.29(13) . . ?
C2 C3 C14 120.29(13) . . ?
C1 N1 C5 116.98(13) . . ?
C13 C8 C7 118.43(12) . . ?
C9 C8 C13 119.61(13) . . ?
C9 C8 C7 121.95(12) . . ?
N1 C1 H1 118.5 . . ?
N1 C1 C2 123.08(14) . . ?
C2 C1 H1 118.5 . . ?
C8 C13 H13 119.9 . . ?
C12 C13 C8 120.11(13) . . ?
C12 C13 H13 119.9 . . ?
C16 C15 C14 121.06(13) . . ?
C16 C15 H15 119.5 . . ?
C14 C15 H15 119.5 . . ?
O1 C20 H20A 109.5 . . ?
O1 C20 H20B 109.5 . . ?
O1 C20 H20C 109.5 . . ?
H20A C20 H20B 109.5 . . ?
H20A C20 H20C 109.5 . . ?
H20B C20 H20C 109.5 . . ?
O2 C7 C4 119.04(12) . . ?
O2 C7 C8 122.58(13) . . ?
C8 C7 C4 118.35(12) . . ?
O1 C17 C16 124.39(13) . . ?
O1 C17 C18 115.76(13) . . ?
C18 C17 C16 119.84(13) . . ?
C12 C11 H11 120.0 . . ?
C10 C11 H11 120.0 . . ?
C10 C11 C12 120.08(14) . . ?
C14 C19 H19 119.7 . . ?
C18 C19 C14 120.56(13) . . ?
C18 C19 H19 119.7 . . ?
C17 C18 H18 119.8 . . ?
C19 C18 C17 120.37(14) . . ?
C19 C18 H18 119.8 . . ?
C8 C9 H9 120.0 . . ?
C10 C9 C8 119.96(13) . . ?
C10 C9 H9 120.0 . . ?
C13 C12 C11 120.18(14) . . ?
C13 C12 H12 119.9 . . ?
C11 C12 H12 119.9 . . ?
C3 C2 H2 119.9 . . ?
C1 C2 C3 120.25(14) . . ?
C1 C2 H2 119.9 . . ?
C11 C10 H10 120.0 . . ?
C9 C10 C11 120.05(14) . . ?
C9 C10 H10 120.0 . . ?
F6 C6 C5 114.5(7) . . ?
F6 C6 F4 103.0(11) . . ?
F5 C6 F6 107.6(10) . . ?
F5 C6 C5 113.6(8) . . ?
F5 C6 F4 107.1(11) . . ?
F4 C6 C5 110.3(9) . . ?
F3 C6 C5 114.0(3) . . ?
F3 C6 F2 105.8(6) . . ?
F1 C6 C5 112.2(5) . . ?
F1 C6 F3 107.6(7) . . ?
F1 C6 F2 106.2(6) . . ?
F2 C6 C5 110.6(5) . . ?

loop_
_geom_bond_atom_site_label_1
_geom_bond_atom_site_label_2
_geom_bond_distance
_geom_bond_site_symmetry_2
_geom_bond_publ_flag
F6 C6 1.332(14) . ?
O1 C20 1.424(2) . ?
O1 C17 1.3639(18) . ?
O2 C7 1.2142(17) . ?
F5 C6 1.301(16) . ?
C4 C5 1.394(2) . ?
C4 C3 1.406(2) . ?
C4 C7 1.5162(19) . ?
C16 H16 0.9500 . ?
C16 C15 1.388(2) . ?
C16 C17 1.391(2) . ?
C5 N1 1.337(2) . ?
C5 C6 1.511(2) . ?
C14 C3 1.481(2) . ?
C14 C15 1.3910(19) . ?
C14 C19 1.398(2) . ?
C3 C2 1.394(2) . ?
N1 C1 1.332(2) . ?
C8 C13 1.3976(19) . ?
C8 C7 1.4803(19) . ?
C8 C9 1.395(2) . ?
C1 H1 0.9500 . ?
C1 C2 1.381(2) . ?
C13 H13 0.9500 . ?
C13 C12 1.379(2) . ?
C15 H15 0.9500 . ?
C20 H20A 0.9800 . ?
C20 H20B 0.9800 . ?
C20 H20C 0.9800 . ?
C17 C18 1.390(2) . ?
C11 H11 0.9500 . ?
C11 C12 1.389(2) . ?
C11 C10 1.387(2) . ?
C19 H19 0.9500 . ?
C19 C18 1.377(2) . ?
C18 H18 0.9500 . ?
C9 H9 0.9500 . ?
C9 C10 1.387(2) . ?
C12 H12 0.9500 . ?
C2 H2 0.9500 . ?
F4 C6 1.360(14) . ?
C10 H10 0.9500 . ?
C6 F3 1.315(6) . ?
C6 F1 1.308(8) . ?
C6 F2 1.338(11) . ?

loop_
_geom_torsion_atom_site_label_1
_geom_torsion_atom_site_label_2
_geom_torsion_atom_site_label_3
_geom_torsion_atom_site_label_4
_geom_torsion
_geom_torsion_site_symmetry_1
_geom_torsion_site_symmetry_2
_geom_torsion_site_symmetry_3
_geom_torsion_site_symmetry_4
_geom_torsion_publ_flag
O1 C17 C18 C19 179.73(13) . . . . ?
C4 C5 N1 C1 1.3(2) . . . . ?
C4 C5 C6 F6 -15.8(9) . . . . ?
C4 C5 C6 F5 108.3(9) . . . . ?
C4 C5 C6 F4 -131.4(10) . . . . ?
C4 C5 C6 F3 -21.1(5) . . . . ?
C4 C5 C6 F1 -143.7(10) . . . . ?
C4 C5 C6 F2 97.9(8) . . . . ?
C4 C3 C2 C1 1.1(2) . . . . ?
C16 C17 C18 C19 0.2(2) . . . . ?
C5 C4 C3 C14 -179.79(13) . . . . ?
C5 C4 C3 C2 -1.0(2) . . . . ?
C5 C4 C7 O2 -79.76(18) . . . . ?
C5 C4 C7 C8 98.28(16) . . . . ?
C5 N1 C1 C2 -1.1(2) . . . . ?
C14 C3 C2 C1 179.97(14) . . . . ?
C14 C19 C18 C17 -1.6(2) . . . . ?
C3 C4 C5 N1 -0.2(2) . . . . ?
C3 C4 C5 C6 -179.51(13) . . . . ?
C3 C4 C7 O2 101.06(16) . . . . ?
C3 C4 C7 C8 -80.90(16) . . . . ?
C3 C14 C15 C16 -178.31(13) . . . . ?
C3 C14 C19 C18 179.95(13) . . . . ?
N1 C5 C6 F6 164.8(9) . . . . ?
N1 C5 C6 F5 -71.1(9) . . . . ?
N1 C5 C6 F4 49.2(10) . . . . ?
N1 C5 C6 F3 159.5(4) . . . . ?
N1 C5 C6 F1 37.0(10) . . . . ?
N1 C5 C6 F2 -81.4(8) . . . . ?
N1 C1 C2 C3 -0.1(3) . . . . ?
C8 C13 C12 C11 0.9(2) . . . . ?
C8 C9 C10 C11 0.7(2) . . . . ?
C13 C8 C7 O2 7.3(2) . . . . ?
C13 C8 C7 C4 -170.70(12) . . . . ?
C13 C8 C9 C10 -0.4(2) . . . . ?
C15 C16 C17 O1 -178.10(13) . . . . ?
C15 C16 C17 C18 1.4(2) . . . . ?
C15 C14 C3 C4 -51.14(19) . . . . ?
C15 C14 C3 C2 130.08(15) . . . . ?
C15 C14 C19 C18 1.3(2) . . . . ?
C20 O1 C17 C16 7.9(2) . . . . ?
C20 O1 C17 C18 -171.56(13) . . . . ?
C7 C4 C5 N1 -179.44(13) . . . . ?
C7 C4 C5 C6 1.3(2) . . . . ?
C7 C4 C3 C14 -0.6(2) . . . . ?
C7 C4 C3 C2 178.23(13) . . . . ?
C7 C8 C13 C12 178.44(13) . . . . ?
C7 C8 C9 C10 -179.21(13) . . . . ?
C17 C16 C15 C14 -1.6(2) . . . . ?
C19 C14 C3 C4 130.28(15) . . . . ?
C19 C14 C3 C2 -48.49(19) . . . . ?
C19 C14 C15 C16 0.3(2) . . . . ?
C9 C8 C13 C12 -0.4(2) . . . . ?
C9 C8 C7 O2 -173.89(14) . . . . ?
C9 C8 C7 C4 8.15(19) . . . . ?
C12 C11 C10 C9 -0.2(2) . . . . ?
C10 C11 C12 C13 -0.6(2) . . . . ?
C6 C5 N1 C1 -179.36(14) . . . . ?

loop_
_exptl_oxdiff_crystal_face_indexfrac_h
_exptl_oxdiff_crystal_face_indexfrac_k
_exptl_oxdiff_crystal_face_indexfrac_l
_exptl_oxdiff_crystal_face_x
_exptl_oxdiff_crystal_face_y
_exptl_oxdiff_crystal_face_z
0.4767 9.1326 4.5223 -0.3952 0.9186 0.0008
-0.4767 -9.1326 -4.5223 0.3952 -0.9186 -0.0008
-5.4254 0.8292 0.4861 -0.0008 0.0005 -1.0000
-5.4257 0.8283 0.4807 -0.0000 0.0001 -1.0000
5.4257 -0.8283 -0.4807 0.0000 -0.0001 1.0000
-0.1287 7.1403 -5.1843 0.9958 0.0920 0.0000
0.1287 -7.1403 5.1843 -0.9958 -0.0920 -0.0000
